data_2009316
loop_
_publ_author_name
'Low, John Nicolson'
'Cobo, Justo'
'Molina, Sebasti\'an'
'S\'anchez, Adolfo'
'Nogueras, Manuel'
'Ferguson, George'

_publ_section_title
;Two polyacetylated
 6-amino-5-[<i>N</i>-(\b-<small>D</small>-glucopyranosyl)amino]-3-methylpyrimidine-2,4(1<i>H</i>,3<i>H</i>)-diones
;
_journal_issue 12
_journal_name_full 'Acta Crystallographica Section C'
_journal_page_first IUC9900164
_journal_paper_doi 10.1107/S0108270199098285
_journal_volume 55
_journal_year 1999
_chemical_formula_moiety 'C23 H30 N4 O13'
_chemical_formula_sum 'C23 H30 N4 O13'
_chemical_formula_weight 570.51
_chemical_name_systematic
;
6-Acetamido-5-N-acetyl-N-(\b-D-2,3,4,6-tetra-O-acetylglucopyranosyl)amino-
2,4-dioxo-1,2,3,4-tetrahydro-3-methyl-pyrimidine
;
_space_group_IT_number 19
_symmetry_cell_setting orthorhombic
_symmetry_space_group_name_Hall 'P 2ac 2ab'
_symmetry_space_group_name_H-M 'P 21 21 21'
_cell_angle_alpha 90.00
_cell_angle_beta 90.00
_cell_angle_gamma 90.00
_cell_formula_units_Z 4
_cell_length_a 9.0315(8)
_cell_length_b 17.0918(13)
_cell_length_c 18.1487(13)
_cell_measurement_reflns_used 25
_cell_measurement_temperature 294.0(10)
_cell_measurement_theta_max 11.31
_cell_measurement_theta_min 5.55
_cell_volume 2801.5(4)
_computing_cell_refinement 'SET4 and CELDIM (Enraf-Nonius, 1992)'
_computing_data_collection 'CAD-4-PC Software (Enraf-Nonius, 1992)'
_computing_data_reduction 'DATRD2 in NRCVAX96 (Gabe et al., 1989)'
_computing_molecular_graphics 'NRCVAX96, ORTEPII (Johnson, 1976) and PLATON (Spek, 1999)'
_computing_publication_material 'NRCVAX96, SHELXL97  and WordPerfect macro PREP8 (Ferguson, 1998)'
_computing_structure_refinement 'NRCVAX96 and SHELXL97 (Sheldrick, 1997b)'
_computing_structure_solution 'SHELXS97 (Sheldrick, 1997a)'
_diffrn_ambient_temperature 294.0(10)
_diffrn_measured_fraction_theta_full .995
_diffrn_measured_fraction_theta_max .995
_diffrn_measurement_device 'Enraf-Nonius CAD-4'
_diffrn_measurement_method \q/2\q
_diffrn_radiation_monochromator graphite
_diffrn_radiation_source 'X-ray tube'
_diffrn_radiation_type 'Mo K\a'
_diffrn_radiation_wavelength 0.71073
_diffrn_reflns_av_R_equivalents 0.032
_diffrn_reflns_av_sigmaI/netI 0.0420
_diffrn_reflns_limit_h_max 10
_diffrn_reflns_limit_h_min -10
_diffrn_reflns_limit_k_max 20
_diffrn_reflns_limit_k_min -20
_diffrn_reflns_limit_l_max 21
_diffrn_reflns_limit_l_min -21
_diffrn_reflns_number 5189
_diffrn_reflns_theta_full 25.5
_diffrn_reflns_theta_max 25.5
_diffrn_reflns_theta_min 2.24
_diffrn_standards_decay_% 'no decay, variation 1.0'
_diffrn_standards_interval_time 180
_diffrn_standards_number 3
_exptl_absorpt_coefficient_mu 0.112
_exptl_absorpt_correction_type none
_exptl_crystal_colour colorless
_exptl_crystal_density_diffrn 1.353
_exptl_crystal_density_method 'not measured'
_exptl_crystal_description lath
_exptl_crystal_F_000 1200
_exptl_crystal_size_max 0.41
_exptl_crystal_size_mid 0.41
_exptl_crystal_size_min 0.10
_refine_diff_density_max 0.167
_refine_diff_density_min -0.173
_refine_ls_extinction_coef 0.0109(10)
_refine_ls_extinction_method SHELXL97
_refine_ls_goodness_of_fit_ref 0.986
_refine_ls_hydrogen_treatment constr
_refine_ls_matrix_type full
_refine_ls_number_parameters 361
_refine_ls_number_reflns 2942
_refine_ls_number_restraints 0
_refine_ls_restrained_S_all 0.986
_refine_ls_R_factor_all 0.074
_refine_ls_R_factor_gt 0.039
_refine_ls_shift/su_max 0.001
_refine_ls_shift/su_mean 0.000
_refine_ls_structure_factor_coef Fsqd
_refine_ls_weighting_details 'w = 1/[\s^2^(Fo^2^)+(0.0556P)^2^] where P = (Fo^2^+2Fc^2^)/3'
_refine_ls_weighting_scheme calc
_refine_ls_wR_factor_ref 0.099
_reflns_number_gt 1840
_reflns_number_total 2942
_reflns_threshold_expression I>2\s(I)
_cod_data_source_file qa0191.cif
_cod_data_source_block II
_cod_database_code 2009316
_cod_database_fobs_code 2009316

loop_
_symmetry_equiv_pos_as_xyz
'x, y, z'
'x+1/2, -y+1/2, -z'
'-x, y+1/2, -z+1/2'
'-x+1/2, -y, z+1/2'

loop_
_atom_site_label
_atom_site_fract_x
_atom_site_fract_y
_atom_site_fract_z
_atom_site_U_iso_or_equiv
_atom_site_adp_type
_atom_site_calc_flag
_atom_site_refinement_flags
_atom_site_occupancy
_atom_site_disorder_assembly
_atom_site_disorder_group
_atom_site_type_symbol
N1 0.4235(3) 0.4812(2) 0.40846(17) 0.0661(9) Uani d . 1 . . N
C2 0.2851(4) 0.5070(3) 0.4266(2) 0.0750(13) Uani d . 1 . . C
N3 0.2791(3) 0.56059(19) 0.48267(17) 0.0534(8) Uani d . 1 . . N
C4 0.4015(4) 0.5860(2) 0.52290(19) 0.0482(9) Uani d . 1 . . C
C5 0.5420(4) 0.54954(19) 0.50407(18) 0.0435(8) Uani d . 1 . . C
C6 0.5499(4) 0.5001(2) 0.44572(18) 0.0467(8) Uani d . 1 . . C
O2 0.1771(3) 0.4840(3) 0.3943(2) 0.1334(18) Uani d . 1 . . O
C31 0.1317(4) 0.5900(3) 0.5035(2) 0.0692(12) Uani d . 1 . . C
O4 0.3878(3) 0.63725(15) 0.56942(14) 0.0603(7) Uani d . 1 . . O
N5 0.6695(3) 0.57136(15) 0.54482(14) 0.0427(7) Uani d . 1 . . N
C51 0.7381(4) 0.6433(2) 0.5339(2) 0.0518(9) Uani d . 1 . . C
O52 0.8410(3) 0.66364(16) 0.57152(17) 0.0747(8) Uani d . 1 . . O
C52 0.6801(5) 0.6914(2) 0.4713(2) 0.0727(12) Uani d . 1 . . C
N6 0.6791(3) 0.46520(17) 0.42376(15) 0.0492(7) Uani d . 1 . . N
C61 0.7080(4) 0.4321(2) 0.35586(19) 0.0506(9) Uani d . 1 . . C
O62 0.6173(3) 0.43281(18) 0.30634(13) 0.0719(8) Uani d . 1 . . O
C62 0.8579(4) 0.3971(2) 0.3488(2) 0.0663(11) Uani d . 1 . . C
C1' 0.7296(3) 0.52097(18) 0.60133(17) 0.0404(7) Uani d . 1 . . C
C2' 0.6158(3) 0.47136(19) 0.64087(17) 0.0415(8) Uani d . 1 . . C
O21' 0.5185(3) 0.52179(14) 0.68201(12) 0.0521(6) Uani d . 1 . . O
C21' 0.3693(4) 0.5093(3) 0.6752(2) 0.0609(10) Uani d . 1 . . C
O22' 0.3186(3) 0.46071(19) 0.63625(17) 0.0779(9) Uani d . 1 . . O
C22' 0.2881(4) 0.5659(3) 0.7219(2) 0.0893(15) Uani d . 1 . . C
C3' 0.6923(4) 0.4181(2) 0.69545(17) 0.0460(8) Uani d . 1 . . C
O31' 0.5845(3) 0.36388(14) 0.72332(13) 0.0594(7) Uani d . 1 . . O
C31' 0.5627(5) 0.3584(3) 0.7962(2) 0.0692(11) Uani d . 1 . . C
O32' 0.6282(5) 0.3986(2) 0.83938(15) 0.1016(12) Uani d . 1 . . O
C32' 0.4511(7) 0.2975(3) 0.8146(3) 0.114(2) Uani d . 1 . . C
C4' 0.8141(4) 0.3712(2) 0.65923(18) 0.0498(9) Uani d . 1 . . C
O41' 0.9026(3) 0.33449(14) 0.71608(13) 0.0597(7) Uani d . 1 . . O
C41' 0.9001(6) 0.2557(2) 0.7217(3) 0.0733(12) Uani d . 1 . . C
O42' 0.8301(5) 0.21538(19) 0.6819(2) 0.1273(16) Uani d . 1 . . O
C42' 0.9988(6) 0.2300(3) 0.7826(2) 0.0908(15) Uani d . 1 . . C
C5' 0.9177(4) 0.4236(2) 0.61575(18) 0.0468(8) Uani d . 1 . . C
C6' 1.0332(4) 0.3796(2) 0.5728(2) 0.0598(10) Uani d . 1 . . C
O61' 0.9636(3) 0.32346(15) 0.52550(15) 0.0661(7) Uani d . 1 . . O
C61' 1.0092(6) 0.2501(3) 0.5281(3) 0.0851(15) Uani d . 1 . . C
O62' 1.1020(5) 0.2282(2) 0.5706(3) 0.1466(19) Uani d . 1 . . O
C62' 0.9317(2) 0.19943(11) 0.47592(11) 0.144(3) Uani d . 1 . . C
O6' 0.8316(2) 0.46883(11) 0.56494(11) 0.0453(6) Uani d R 1 . . O
H1 0.4316 0.4508 0.3709 0.079 Uiso calc R 1 . . H
H31A 0.1414 0.6268 0.5432 0.104 Uiso calc PR 0.50 . . H
H31B 0.0707 0.5470 0.5191 0.104 Uiso calc PR 0.50 . . H
H31C 0.0868 0.6153 0.4619 0.104 Uiso calc PR 0.50 . . H
H31D 0.0578 0.5659 0.4730 0.104 Uiso calc PR 0.50 . . H
H31E 0.1286 0.6457 0.4971 0.104 Uiso calc PR 0.50 . . H
H31F 0.1125 0.5775 0.5542 0.104 Uiso calc PR 0.50 . . H
H41A 0.7440 0.7355 0.4634 0.109 Uiso calc R 1 . . H
H41B 0.5822 0.7095 0.4828 0.109 Uiso calc R 1 . . H
H41C 0.6769 0.6601 0.4274 0.109 Uiso calc R 1 . . H
H6 0.7496 0.4638 0.4556 0.059 Uiso calc R 1 . . H
H62A 0.9104 0.4030 0.3945 0.099 Uiso calc PR 0.50 . . H
H62B 0.9112 0.4231 0.3102 0.099 Uiso calc PR 0.50 . . H
H62C 0.8489 0.3425 0.3373 0.099 Uiso calc PR 0.50 . . H
H62D 0.8700 0.3761 0.3002 0.099 Uiso calc PR 0.50 . . H
H62E 0.8691 0.3560 0.3844 0.099 Uiso calc PR 0.50 . . H
H62F 0.9314 0.4366 0.3574 0.099 Uiso calc PR 0.50 . . H
H1' 0.7835 0.5527 0.6374 0.048 Uiso calc R 1 . . H
H2' 0.5589 0.4404 0.6053 0.050 Uiso calc R 1 . . H
H22A 0.3576 0.5984 0.7477 0.134 Uiso calc PR 0.50 . . H
H22B 0.2284 0.5380 0.7569 0.134 Uiso calc PR 0.50 . . H
H22C 0.2257 0.5978 0.6915 0.134 Uiso calc PR 0.50 . . H
H22D 0.1835 0.5577 0.7164 0.134 Uiso calc PR 0.50 . . H
H22E 0.3128 0.6182 0.7071 0.134 Uiso calc PR 0.50 . . H
H22F 0.3154 0.5583 0.7726 0.134 Uiso calc PR 0.50 . . H
H3' 0.7333 0.4491 0.7361 0.055 Uiso calc R 1 . . H
H32A 0.4161 0.2735 0.7701 0.171 Uiso calc PR 0.50 . . H
H32B 0.3695 0.3212 0.8401 0.171 Uiso calc PR 0.50 . . H
H32C 0.4956 0.2585 0.8456 0.171 Uiso calc PR 0.50 . . H
H32D 0.4381 0.2953 0.8671 0.171 Uiso calc PR 0.50 . . H
H32E 0.4846 0.2476 0.7971 0.171 Uiso calc PR 0.50 . . H
H32F 0.3585 0.3103 0.7916 0.171 Uiso calc PR 0.50 . . H
H4' 0.7713 0.3312 0.6269 0.060 Uiso calc R 1 . . H
H42A 1.0705 0.1936 0.7640 0.136 Uiso calc R 1 . . H
H42B 0.9408 0.2053 0.8203 0.136 Uiso calc R 1 . . H
H42C 1.0489 0.2747 0.8029 0.136 Uiso calc R 1 . . H
H5' 0.9675 0.4593 0.6500 0.056 Uiso calc R 1 . . H
H6'A 1.0911 0.4159 0.5436 0.072 Uiso calc R 1 . . H
H6'B 1.0996 0.3530 0.6066 0.072 Uiso calc R 1 . . H
H62G 0.8621 0.2299 0.4481 0.215 Uiso calc PR 0.50 . . H
H62H 0.8801 0.1591 0.5023 0.215 Uiso calc PR 0.50 . . H
H62I 1.0022 0.1760 0.4430 0.215 Uiso calc PR 0.50 . . H
H62J 0.9675 0.1468 0.4809 0.215 Uiso calc PR 0.50 . . H
H62K 0.9495 0.2175 0.4266 0.215 Uiso calc PR 0.50 . . H
H62L 0.8274 0.2007 0.4859 0.215 Uiso calc PR 0.50 . . H

loop_
_atom_site_aniso_label
_atom_site_aniso_U_11
_atom_site_aniso_U_22
_atom_site_aniso_U_33
_atom_site_aniso_U_12
_atom_site_aniso_U_13
_atom_site_aniso_U_23
N1 0.0440(18) 0.101(3) 0.0534(17) -0.0024(19) -0.0070(14) -0.0234(18)
C2 0.040(2) 0.113(4) 0.072(3) 0.001(2) -0.012(2) -0.016(3)
N3 0.0370(16) 0.065(2) 0.0583(18) 0.0021(15) -0.0056(14) 0.0009(17)
C4 0.0427(19) 0.050(2) 0.052(2) 0.0010(18) -0.0027(18) 0.0081(19)
C5 0.0373(18) 0.0440(19) 0.0493(19) -0.0015(16) -0.0060(16) -0.0011(16)
C6 0.042(2) 0.053(2) 0.0455(19) -0.0049(18) -0.0035(16) 0.0038(18)
O2 0.0493(17) 0.230(5) 0.121(3) 0.003(3) -0.0274(19) -0.085(3)
C31 0.041(2) 0.081(3) 0.086(3) 0.005(2) -0.009(2) 0.002(3)
O4 0.0527(15) 0.0555(15) 0.0725(16) 0.0126(13) -0.0044(14) -0.0118(14)
N5 0.0370(15) 0.0373(15) 0.0539(16) -0.0031(14) -0.0067(13) -0.0006(13)
C51 0.044(2) 0.041(2) 0.071(2) -0.0011(18) 0.003(2) -0.0073(19)
O52 0.0609(17) 0.0623(17) 0.101(2) -0.0217(14) -0.0150(18) -0.0073(16)
C52 0.067(3) 0.050(2) 0.101(3) 0.001(2) -0.003(3) 0.016(2)
N6 0.0392(15) 0.0609(18) 0.0477(16) -0.0007(15) -0.0001(13) -0.0043(14)
C61 0.054(2) 0.049(2) 0.049(2) -0.012(2) 0.0054(19) 0.0000(18)
O62 0.0692(17) 0.098(2) 0.0485(14) -0.0053(18) -0.0062(14) -0.0154(15)
C62 0.065(3) 0.074(3) 0.060(2) 0.002(2) 0.016(2) -0.005(2)
C1' 0.0349(16) 0.0409(17) 0.0453(17) 0.0041(16) -0.0074(15) -0.0049(15)
C2' 0.0369(17) 0.0468(19) 0.0407(16) -0.0017(17) -0.0030(16) -0.0081(16)
O21' 0.0414(13) 0.0653(15) 0.0495(13) 0.0064(13) 0.0000(11) -0.0133(12)
C21' 0.049(2) 0.081(3) 0.053(2) 0.005(2) 0.0010(19) 0.001(2)
O22' 0.0482(16) 0.098(2) 0.088(2) -0.0082(17) -0.0015(15) -0.0164(19)
C22' 0.059(2) 0.135(4) 0.074(3) 0.031(3) 0.004(2) -0.022(3)
C3' 0.047(2) 0.0480(19) 0.0429(17) -0.0029(18) -0.0026(16) -0.0040(16)
O31' 0.0591(15) 0.0671(16) 0.0519(15) -0.0103(14) 0.0021(13) 0.0021(13)
C31' 0.084(3) 0.068(3) 0.056(3) 0.004(3) 0.008(2) 0.009(2)
O32' 0.138(3) 0.113(3) 0.0528(17) -0.026(3) 0.004(2) 0.0017(18)
C32' 0.127(5) 0.111(4) 0.104(4) -0.039(4) 0.029(4) 0.018(3)
C4' 0.050(2) 0.0481(19) 0.0510(19) 0.0038(19) -0.0115(18) -0.0015(16)
O41' 0.0636(16) 0.0589(16) 0.0565(14) 0.0119(14) -0.0178(13) 0.0030(12)
C41' 0.094(3) 0.053(2) 0.073(3) -0.001(3) -0.009(3) 0.012(2)
O42' 0.189(4) 0.062(2) 0.132(3) -0.033(2) -0.074(3) 0.028(2)
C42' 0.116(4) 0.079(3) 0.078(3) 0.028(3) -0.024(3) 0.020(3)
C5' 0.0385(18) 0.0459(18) 0.056(2) 0.0022(18) -0.0115(17) -0.0018(17)
C6' 0.046(2) 0.058(2) 0.076(2) 0.0071(19) -0.004(2) 0.003(2)
O61' 0.0706(17) 0.0566(15) 0.0711(16) 0.0238(15) -0.0028(15) -0.0098(13)
C61' 0.071(3) 0.056(3) 0.128(4) 0.024(2) -0.001(3) 0.007(3)
O62' 0.117(3) 0.070(2) 0.253(5) 0.029(2) -0.058(4) 0.011(3)
C62' 0.178(7) 0.086(4) 0.167(6) 0.034(5) -0.020(6) -0.059(4)
O6' 0.0406(12) 0.0443(12) 0.0510(12) 0.0042(11) -0.0027(11) -0.0005(11)

loop_
_atom_type_symbol
_atom_type_description
_atom_type_scat_dispersion_real
_atom_type_scat_dispersion_imag
_atom_type_scat_source
C C 0.0033 0.0016 'International Tables Vol C Tables 4.2.6.8 and 6.1.1.4'
H H 0.0000 0.0000 'International Tables Vol C Tables 4.2.6.8 and 6.1.1.4'
N N 0.0061 0.0033 'International Tables Vol C Tables 4.2.6.8 and 6.1.1.4'
O O 0.0106 0.0060 'International Tables Vol C Tables 4.2.6.8 and 6.1.1.4'

loop_
_geom_angle_atom_site_label_1
_geom_angle_atom_site_label_2
_geom_angle_atom_site_label_3
_geom_angle
_geom_angle_publ_flag
C6 N1 C2 124.7(3) no
O2 C2 N1 121.2(4) no
O2 C2 N3 123.2(4) no
N1 C2 N3 115.5(3) no
C2 N3 C4 124.5(3) no
C2 N3 C31 117.0(3) no
C4 N3 C31 118.4(3) no
O4 C4 N3 120.3(3) no
O4 C4 C5 123.9(3) no
N3 C4 C5 115.8(3) no
C6 C5 N5 121.9(3) no
C6 C5 C4 119.7(3) no
N5 C5 C4 118.2(3) no
C5 C6 N1 119.4(3) no
C5 C6 N6 122.9(3) no
N1 C6 N6 117.7(3) no
C51 N5 C5 121.3(3) no
C51 N5 C1' 117.4(3) no
C5 N5 C1' 121.2(3) no
O52 C51 N5 121.2(4) no
O52 C51 C52 122.8(3) no
N5 C51 C52 116.0(3) no
C6 N6 C61 126.8(3) no
O62 C61 N6 121.8(3) no
O62 C61 C62 123.7(3) no
N6 C61 C62 114.5(3) no
O6' C1' N5 106.5(2) no
O6' C1' C2' 107.8(2) no
N5 C1' C2' 114.5(3) no
O21' C2' C1' 109.0(2) no
O21' C2' C3' 107.4(2) no
C1' C2' C3' 109.7(3) no
C21' O21' C2' 117.4(3) no
O22' C21' O21' 123.0(4) no
O22' C21' C22' 127.5(4) no
O21' C21' C22' 109.5(4) no
O31' C3' C4' 107.7(3) no
O31' C3' C2' 108.0(3) no
C4' C3' C2' 111.5(3) no
C31' O31' C3' 119.5(3) no
O32' C31' O31' 122.2(4) no
O32' C31' C32' 126.1(4) no
O31' C31' C32' 111.7(4) no
O41' C4' C3' 108.7(3) no
O41' C4' C5' 106.6(3) no
C3' C4' C5' 111.2(3) no
C41' O41' C4' 118.5(3) no
O42' C41' O41' 123.0(4) no
O42' C41' C42' 127.1(4) no
O41' C41' C42' 109.9(4) no
O6' C5' C6' 108.3(3) no
O6' C5' C4' 108.6(2) no
C6' C5' C4' 113.6(3) no
O61' C6' C5' 110.0(3) no
C61' O61' C6' 118.5(4) no
O62' C61' O61' 122.5(5) no
O62' C61' C62' 124.5(4) no
O61' C61' C62' 113.0(4) no
C5' O6' C1' 112.7(2) no

loop_
_geom_bond_atom_site_label_1
_geom_bond_atom_site_label_2
_geom_bond_site_symmetry_2
_geom_bond_distance
_geom_bond_publ_flag
N1 C6 . 1.366(4) no
N1 C2 . 1.366(5) no
C2 O2 . 1.204(5) no
C2 N3 . 1.370(6) no
N3 C4 . 1.394(4) no
N3 C31 . 1.473(5) no
C4 O4 . 1.222(4) no
C4 C5 . 1.455(5) no
C5 C6 . 1.357(4) no
C5 N5 . 1.418(4) no
C6 N6 . 1.370(4) no
N5 C51 . 1.391(4) no
N5 C1' . 1.445(4) no
C51 O52 . 1.204(4) no
C51 C52 . 1.498(5) no
N6 C61 . 1.381(4) no
C61 O62 . 1.217(4) no
C61 C62 . 1.485(5) no
C1' O6' . 1.442(4) no
C1' C2' . 1.514(4) no
C2' O21' . 1.439(4) no
C2' C3' . 1.513(4) no
O21' C21' . 1.370(5) no
C21' O22' . 1.183(5) no
C21' C22' . 1.480(6) no
C3' O31' . 1.436(4) no
C3' C4' . 1.511(5) no
O31' C31' . 1.341(5) no
C31' O32' . 1.198(5) no
C31' C32' . 1.487(6) no
C4' O41' . 1.448(4) no
C4' C5' . 1.517(5) no
O41' C41' . 1.351(5) no
C41' O42' . 1.181(5) no
C41' C42' . 1.486(6) no
C5' O6' . 1.432(4) no
C5' C6' . 1.504(5) no
C6' O61' . 1.433(4) no
O61' C61' . 1.321(5) no
C61' O62' . 1.199(6) no
C61' C62' . 1.462(6) no

loop_
_geom_hbond_atom_site_label_D
_geom_hbond_atom_site_label_H
_geom_hbond_atom_site_label_A
_geom_hbond_distance_DH
_geom_hbond_distance_HA
_geom_hbond_distance_DA
_geom_hbond_angle_DHA
_geom_hbond_publ_flag
N6 H6 O6' 0.86 2.12 2.910(4) 152 n
N1 H1 O62 0.86 2.07 2.680(4) 127 n

loop_
_geom_torsion_atom_site_label_1
_geom_torsion_atom_site_label_2
_geom_torsion_atom_site_label_3
_geom_torsion_atom_site_label_4
_geom_torsion
_geom_torsion_publ_flag
C6 N1 C2 O2 -175.1(5) no
C6 N1 C2 N3 5.5(7) no
O2 C2 N3 C4 177.4(5) no
N1 C2 N3 C4 -3.2(6) no
O2 C2 N3 C31 0.5(7) no
N1 C2 N3 C31 179.8(4) no
C2 N3 C4 O4 176.0(4) no
C31 N3 C4 O4 -7.1(5) no
C2 N3 C4 C5 -2.4(5) no
C31 N3 C4 C5 174.6(3) no
O4 C4 C5 C6 -172.0(3) no
N3 C4 C5 C6 6.3(5) no
O4 C4 C5 N5 3.7(5) no
N3 C4 C5 N5 -178.0(3) no
N5 C5 C6 N1 -180.0(3) no
C4 C5 C6 N1 -4.4(5) no
N5 C5 C6 N6 2.8(5) no
C4 C5 C6 N6 178.4(3) no
C2 N1 C6 C5 -1.8(6) no
C2 N1 C6 N6 175.6(4) no
C6 C5 N5 C51 101.2(4) no
C4 C5 N5 C51 -74.4(4) no
C6 C5 N5 C1' -81.2(4) no
C4 C5 N5 C1' 103.2(4) no
C5 N5 C51 O52 175.6(3) no
C1' N5 C51 O52 -2.1(5) no
C5 N5 C51 C52 -6.7(5) no
C1' N5 C51 C52 175.6(3) no
C5 C6 N6 C61 -161.2(3) no
N1 C6 N6 C61 21.6(5) no
C6 N6 C61 O62 1.9(6) no
C6 N6 C61 C62 -178.8(3) no
C51 N5 C1' O6' -94.4(3) no
C5 N5 C1' O6' 87.9(3) no
C51 N5 C1' C2' 146.6(3) no
C5 N5 C1' C2' -31.0(4) no
O6' C1' C2' O21' 176.0(2) no
N5 C1' C2' O21' -65.8(3) no
O6' C1' C2' C3' 58.6(3) no
N5 C1' C2' C3' 176.9(3) no
C1' C2' O21' C21' 132.2(3) no
C3' C2' O21' C21' -109.1(3) no
C2' O21' C21' O22' -1.8(6) no
C2' O21' C21' C22' 179.4(3) no
O21' C2' C3' O31' 70.5(3) no
C1' C2' C3' O31' -171.2(2) no
O21' C2' C3' C4' -171.3(3) no
C1' C2' C3' C4' -53.0(4) no
C4' C3' O31' C31' 114.9(3) no
C2' C3' O31' C31' -124.5(3) no
C3' O31' C31' O32' 1.6(6) no
C3' O31' C31' C32' -178.0(3) no
O31' C3' C4' O41' -73.6(3) no
C2' C3' C4' O41' 168.0(3) no
O31' C3' C4' C5' 169.2(2) no
C2' C3' C4' C5' 50.9(4) no
C3' C4' O41' C41' 113.4(4) no
C5' C4' O41' C41' -126.6(4) no
C4' O41' C41' O42' 0.7(7) no
C4' O41' C41' C42' 179.5(3) no
O41' C4' C5' O6' -172.7(2) no
C3' C4' C5' O6' -54.3(3) no
O41' C4' C5' C6' 66.8(3) no
C3' C4' C5' C6' -174.8(3) no
O6' C5' C6' O61' -65.5(3) no
C4' C5' C6' O61' 55.2(4) no
C5' C6' O61' C61' -128.1(4) no
C6' O61' C61' O62' 3.1(7) no
C6' O61' C61' C62' -178.6(3) no
C6' C5' O6' C1' -172.7(3) no
C4' C5' O6' C1' 63.5(3) no
N5 C1' O6' C5' 170.6(2) no
C2' C1' O6' C5' -66.1(3) no
